data_2230469
loop_
_publ_author_name
'Fun, Hoong-Kun'
'Quah, Ching Kheng'
'Xu, Kai'
'Zhang, Yan'

_publ_section_title
;
 Methyl
 4'-isobutyl-2,2'-dimethyl-1,3-dioxo-2,3-dihydro-1<i>H</i>,4'<i>H</i>-spiro[isoquinoline-4,5'-oxazole]-4'-carboxylate
;
_journal_coeditor_code RZ2597
_journal_issue 6
_journal_name_full 'Acta Crystallographica Section E'
_journal_page_first o1519
_journal_page_last o1520
_journal_paper_doi 10.1107/S1600536811019003
_journal_volume 67
_journal_year 2011
_chemical_formula_iupac 'C19 H22 N2 O5'
_chemical_formula_moiety 'C19 H22 N2 O5'
_chemical_formula_sum 'C19 H22 N2 O5'
_chemical_formula_weight 358.39
_chemical_name_systematic
;
Methyl 4'-isobutyl-2,2'-dimethyl-1,3-dioxo-2,3-dihydro-1<i>H</i>,4'<i>H</i>-
spiro[isoquinoline-4,5'-oxazole]-4'-carboxylate
;
_space_group_IT_number 2
_symmetry_cell_setting triclinic
_symmetry_space_group_name_Hall '-P 1'
_symmetry_space_group_name_H-M 'P -1'
_atom_sites_solution_hydrogens geom
_atom_sites_solution_primary direct
_atom_sites_solution_secondary difmap
_audit_creation_method SHELXL-97
_cell_angle_alpha 93.4950(10)
_cell_angle_beta 109.8920(10)
_cell_angle_gamma 98.4260(10)
_cell_formula_units_Z 2
_cell_length_a 8.67640(10)
_cell_length_b 8.93660(10)
_cell_length_c 12.0684(2)
_cell_measurement_reflns_used 9993
_cell_measurement_temperature 100
_cell_measurement_theta_max 35.05
_cell_measurement_theta_min 2.32
_cell_volume 864.23(2)
_computing_cell_refinement 'SAINT (Bruker, 2009)'
_computing_data_collection 'APEX2 (Bruker, 2009)'
_computing_data_reduction 'SAINT (Bruker, 2009)'
_computing_molecular_graphics 'SHELXTL (Sheldrick, 2008)'
_computing_publication_material 'SHELXTL (Sheldrick, 2008) and PLATON (Spek, 2009)'
_computing_structure_refinement 'SHELXTL (Sheldrick, 2008)'
_computing_structure_solution 'SHELXTL (Sheldrick, 2008)'
_diffrn_ambient_temperature 100
_diffrn_measured_fraction_theta_full 0.996
_diffrn_measured_fraction_theta_max 0.996
_diffrn_measurement_device_type
;
Bruker SMART APEXII CCD area-detector
;
_diffrn_measurement_method '\f and \w'
_diffrn_radiation_monochromator graphite
_diffrn_radiation_source 'fine-focus sealed tube'
_diffrn_radiation_type MoK\a
_diffrn_radiation_wavelength 0.71073
_diffrn_reflns_av_R_equivalents 0.0268
_diffrn_reflns_av_sigmaI/netI 0.0239
_diffrn_reflns_limit_h_max 13
_diffrn_reflns_limit_h_min -13
_diffrn_reflns_limit_k_max 13
_diffrn_reflns_limit_k_min -13
_diffrn_reflns_limit_l_max 18
_diffrn_reflns_limit_l_min -16
_diffrn_reflns_number 25638
_diffrn_reflns_theta_full 32.50
_diffrn_reflns_theta_max 32.50
_diffrn_reflns_theta_min 1.81
_diffrn_standards_number 0
_exptl_absorpt_coefficient_mu 0.100
_exptl_absorpt_correction_T_max 0.9824
_exptl_absorpt_correction_T_min 0.9611
_exptl_absorpt_correction_type multi-scan
_exptl_absorpt_process_details '(<i>SADABS</i>; Bruker, 2009)'
_exptl_crystal_colour colourless
_exptl_crystal_density_diffrn 1.377
_exptl_crystal_density_method 'not measured'
_exptl_crystal_description block
_exptl_crystal_F_000 380
_exptl_crystal_size_max 0.398
_exptl_crystal_size_mid 0.287
_exptl_crystal_size_min 0.177
_refine_diff_density_max 0.456
_refine_diff_density_min -0.235
_refine_ls_extinction_method none
_refine_ls_goodness_of_fit_ref 1.047
_refine_ls_hydrogen_treatment constr
_refine_ls_matrix_type full
_refine_ls_number_parameters 240
_refine_ls_number_reflns 6231
_refine_ls_number_restraints 0
_refine_ls_restrained_S_all 1.047
_refine_ls_R_factor_all 0.0455
_refine_ls_R_factor_gt 0.0392
_refine_ls_shift/su_max 0.001
_refine_ls_shift/su_mean 0.000
_refine_ls_structure_factor_coef Fsqd
_refine_ls_weighting_details 'calc w=1/[\s^2^(Fo^2^)+(0.0637P)^2^+0.1577P] where P=(Fo^2^+2Fc^2^)/3'
_refine_ls_weighting_scheme calc
_refine_ls_wR_factor_gt 0.1071
_refine_ls_wR_factor_ref 0.1126
_reflns_number_gt 5381
_reflns_number_total 6231
_reflns_threshold_expression I>2\s(I)
_cod_data_source_file rz2597.cif
_cod_data_source_block I
_cod_original_cell_volume 864.22(2)
_cod_database_code 2230469
_cod_database_fobs_code 2230469

loop_
_symmetry_equiv_pos_as_xyz
'x, y, z'
'-x, -y, -z'

loop_
_atom_site_type_symbol
_atom_site_label
_atom_site_fract_x
_atom_site_fract_y
_atom_site_fract_z
_atom_site_U_iso_or_equiv
_atom_site_adp_type
_atom_site_calc_flag
_atom_site_refinement_flags
_atom_site_occupancy
_atom_site_symmetry_multiplicity
_atom_site_disorder_assembly
_atom_site_disorder_group
O O1 0.56369(10) -0.13923(8) 0.36689(7) 0.02808(16) Uani d . 1 1 . .
O O2 0.61673(8) 0.30662(7) 0.21139(6) 0.01906(13) Uani d . 1 1 . .
O O3 0.70178(7) 0.17637(7) 0.03819(5) 0.01584(12) Uani d . 1 1 . .
O O4 1.13223(8) 0.01941(7) 0.19476(6) 0.02001(13) Uani d . 1 1 . .
O O5 1.02241(8) 0.00373(7) 0.33903(6) 0.01843(13) Uani d . 1 1 . .
N N1 0.60176(9) 0.08767(8) 0.29574(6) 0.01547(13) Uani d . 1 1 . .
N N2 0.98015(8) 0.26379(8) 0.11623(6) 0.01398(13) Uani d . 1 1 . .
C C1 0.71382(9) -0.05589(9) 0.12763(7) 0.01375(14) Uani d . 1 1 . .
C C2 0.75196(10) -0.12948(9) 0.03755(7) 0.01669(15) Uani d . 1 1 . .
H H2A 0.7913 -0.0729 -0.0126 0.020 Uiso calc R 1 1 . .
C C3 0.73110(11) -0.28759(10) 0.02283(8) 0.01903(16) Uani d . 1 1 . .
H H3A 0.7556 -0.3364 -0.0378 0.023 Uiso calc R 1 1 . .
C C4 0.67396(11) -0.37359(10) 0.09800(8) 0.01860(16) Uani d . 1 1 . .
H H4A 0.6621 -0.4792 0.0884 0.022 Uiso calc R 1 1 . .
C C5 0.63485(10) -0.30090(9) 0.18736(7) 0.01695(15) Uani d . 1 1 . .
H H5A 0.5961 -0.3578 0.2376 0.020 Uiso calc R 1 1 . .
C C6 0.65376(10) -0.14210(9) 0.20173(7) 0.01444(14) Uani d . 1 1 . .
C C7 0.60524(10) -0.06867(10) 0.29540(7) 0.01696(15) Uani d . 1 1 . .
C C8 0.64684(9) 0.17845(9) 0.21858(7) 0.01427(14) Uani d . 1 1 . .
C C9 0.74719(9) 0.11548(9) 0.15004(7) 0.01297(13) Uani d . 1 1 . .
C C10 0.94372(9) 0.18962(9) 0.21130(7) 0.01221(13) Uani d . 1 1 . .
C C11 0.84438(10) 0.25402(9) 0.02944(7) 0.01396(14) Uani d . 1 1 . .
C C12 0.81958(11) 0.31809(10) -0.08488(7) 0.01760(15) Uani d . 1 1 . .
H H12A 0.9226 0.3774 -0.0823 0.026 Uiso calc R 1 1 . .
H H12B 0.7366 0.3818 -0.0976 0.026 Uiso calc R 1 1 . .
H H12C 0.7834 0.2365 -0.1486 0.026 Uiso calc R 1 1 . .
C C13 0.98781(9) 0.30600(9) 0.32243(7) 0.01391(14) Uani d . 1 1 . .
H H13A 0.9391 0.3950 0.2979 0.017 Uiso calc R 1 1 . .
H H13B 0.9362 0.2612 0.3753 0.017 Uiso calc R 1 1 . .
C C14 1.17540(9) 0.35881(9) 0.39278(7) 0.01424(14) Uani d . 1 1 . .
H H14A 1.2278 0.2682 0.4053 0.017 Uiso calc R 1 1 . .
C C15 1.19883(11) 0.43954(11) 0.51412(8) 0.02220(17) Uani d . 1 1 . .
H H15A 1.3156 0.4677 0.5597 0.033 Uiso calc R 1 1 . .
H H15B 1.1464 0.3723 0.5551 0.033 Uiso calc R 1 1 . .
H H15C 1.1492 0.5293 0.5039 0.033 Uiso calc R 1 1 . .
C C16 1.26352(11) 0.46363(11) 0.32908(8) 0.02157(17) Uani d . 1 1 . .
H H16A 1.3776 0.4980 0.3794 0.032 Uiso calc R 1 1 . .
H H16B 1.2091 0.5499 0.3110 0.032 Uiso calc R 1 1 . .
H H16C 1.2593 0.4089 0.2568 0.032 Uiso calc R 1 1 . .
C C17 1.04488(9) 0.06210(9) 0.24456(7) 0.01415(14) Uani d . 1 1 . .
C C18 1.10003(13) -0.12653(12) 0.37361(10) 0.0282(2) Uani d . 1 1 . .
H H18A 1.0943 -0.1492 0.4490 0.042 Uiso calc R 1 1 . .
H H18B 1.2145 -0.1044 0.3798 0.042 Uiso calc R 1 1 . .
H H18C 1.0429 -0.2127 0.3151 0.042 Uiso calc R 1 1 . .
C C19 0.52591(11) 0.15905(10) 0.37250(8) 0.02020(16) Uani d . 1 1 . .
H H19A 0.6016 0.2477 0.4198 0.030 Uiso calc R 1 1 . .
H H19B 0.5024 0.0878 0.4235 0.030 Uiso calc R 1 1 . .
H H19C 0.4243 0.1883 0.3243 0.030 Uiso calc R 1 1 . .

loop_
_atom_site_aniso_label
_atom_site_aniso_U_11
_atom_site_aniso_U_22
_atom_site_aniso_U_33
_atom_site_aniso_U_12
_atom_site_aniso_U_13
_atom_site_aniso_U_23
O1 0.0440(4) 0.0228(3) 0.0276(4) 0.0051(3) 0.0250(3) 0.0085(3)
O2 0.0179(3) 0.0170(3) 0.0230(3) 0.0048(2) 0.0072(2) 0.0034(2)
O3 0.0145(2) 0.0189(3) 0.0129(2) 0.0007(2) 0.0035(2) 0.0058(2)
O4 0.0199(3) 0.0196(3) 0.0222(3) 0.0068(2) 0.0083(2) 0.0017(2)
O5 0.0200(3) 0.0176(3) 0.0172(3) 0.0030(2) 0.0053(2) 0.0072(2)
N1 0.0155(3) 0.0164(3) 0.0166(3) 0.0018(2) 0.0087(2) 0.0016(2)
N2 0.0163(3) 0.0142(3) 0.0129(3) 0.0018(2) 0.0071(2) 0.0031(2)
C1 0.0132(3) 0.0142(3) 0.0124(3) 0.0001(2) 0.0037(2) 0.0014(2)
C2 0.0182(3) 0.0171(3) 0.0141(3) -0.0007(3) 0.0067(3) 0.0000(3)
C3 0.0200(4) 0.0180(4) 0.0177(4) 0.0003(3) 0.0070(3) -0.0026(3)
C4 0.0186(4) 0.0141(3) 0.0204(4) 0.0007(3) 0.0047(3) 0.0002(3)
C5 0.0171(3) 0.0153(3) 0.0170(3) 0.0005(3) 0.0048(3) 0.0039(3)
C6 0.0141(3) 0.0152(3) 0.0133(3) 0.0007(3) 0.0045(3) 0.0021(3)
C7 0.0185(3) 0.0176(4) 0.0161(3) 0.0015(3) 0.0083(3) 0.0031(3)
C8 0.0115(3) 0.0163(3) 0.0144(3) 0.0009(2) 0.0044(2) 0.0022(3)
C9 0.0130(3) 0.0140(3) 0.0115(3) 0.0010(2) 0.0042(2) 0.0030(2)
C10 0.0122(3) 0.0130(3) 0.0117(3) 0.0016(2) 0.0048(2) 0.0021(2)
C11 0.0173(3) 0.0121(3) 0.0136(3) 0.0020(3) 0.0071(3) 0.0022(2)
C12 0.0227(4) 0.0172(3) 0.0137(3) 0.0033(3) 0.0070(3) 0.0048(3)
C13 0.0127(3) 0.0157(3) 0.0129(3) 0.0015(2) 0.0048(2) -0.0007(3)
C14 0.0126(3) 0.0153(3) 0.0140(3) 0.0012(2) 0.0044(2) 0.0002(3)
C15 0.0170(4) 0.0295(4) 0.0163(4) -0.0015(3) 0.0046(3) -0.0045(3)
C16 0.0175(4) 0.0252(4) 0.0199(4) -0.0029(3) 0.0065(3) 0.0034(3)
C17 0.0137(3) 0.0130(3) 0.0135(3) 0.0005(2) 0.0028(3) 0.0014(2)
C18 0.0264(4) 0.0233(4) 0.0332(5) 0.0066(4) 0.0054(4) 0.0157(4)
C19 0.0194(4) 0.0222(4) 0.0224(4) 0.0029(3) 0.0126(3) -0.0004(3)

loop_
_atom_type_symbol
_atom_type_description
_atom_type_scat_dispersion_real
_atom_type_scat_dispersion_imag
_atom_type_scat_source
C C 0.0033 0.0016 'International Tables Vol C Tables 4.2.6.8 and 6.1.1.4'
H H 0.0000 0.0000 'International Tables Vol C Tables 4.2.6.8 and 6.1.1.4'
N N 0.0061 0.0033 'International Tables Vol C Tables 4.2.6.8 and 6.1.1.4'
O O 0.0106 0.0060 'International Tables Vol C Tables 4.2.6.8 and 6.1.1.4'

loop_
_geom_angle_atom_site_label_1
_geom_angle_atom_site_label_2
_geom_angle_atom_site_label_3
_geom_angle_site_symmetry_1
_geom_angle_site_symmetry_3
_geom_angle
_geom_angle_publ_flag
C11 O3 C9 . . 107.44(6) ?
C17 O5 C18 . . 115.39(7) ?
C8 N1 C7 . . 124.82(7) ?
C8 N1 C19 . . 116.23(7) ?
C7 N1 C19 . . 118.50(7) ?
C11 N2 C10 . . 108.20(6) ?
C2 C1 C6 . . 119.53(7) ?
C2 C1 C9 . . 120.39(7) ?
C6 C1 C9 . . 119.97(7) ?
C3 C2 C1 . . 119.87(8) ?
C3 C2 H2A . . 120.1 ?
C1 C2 H2A . . 120.1 ?
C2 C3 C4 . . 120.66(8) ?
C2 C3 H3A . . 119.7 ?
C4 C3 H3A . . 119.7 ?
C5 C4 C3 . . 119.68(8) ?
C5 C4 H4A . . 120.2 ?
C3 C4 H4A . . 120.2 ?
C4 C5 C6 . . 119.92(8) ?
C4 C5 H5A . . 120.0 ?
C6 C5 H5A . . 120.0 ?
C1 C6 C5 . . 120.33(8) ?
C1 C6 C7 . . 121.22(7) ?
C5 C6 C7 . . 118.43(7) ?
O1 C7 N1 . . 120.23(8) ?
O1 C7 C6 . . 122.86(8) ?
N1 C7 C6 . . 116.85(7) ?
O2 C8 N1 . . 121.17(8) ?
O2 C8 C9 . . 121.21(7) ?
N1 C8 C9 . . 117.46(7) ?
O3 C9 C1 . . 109.04(6) ?
O3 C9 C8 . . 106.82(6) ?
C1 C9 C8 . . 113.48(6) ?
O3 C9 C10 . . 102.23(6) ?
C1 C9 C10 . . 113.79(6) ?
C8 C9 C10 . . 110.63(6) ?
N2 C10 C17 . . 110.09(6) ?
N2 C10 C13 . . 110.48(6) ?
C17 C10 C13 . . 108.90(6) ?
N2 C10 C9 . . 103.04(6) ?
C17 C10 C9 . . 109.24(6) ?
C13 C10 C9 . . 114.95(6) ?
N2 C11 O3 . . 118.54(7) ?
N2 C11 C12 . . 127.35(7) ?
O3 C11 C12 . . 114.11(7) ?
C11 C12 H12A . . 109.5 ?
C11 C12 H12B . . 109.5 ?
H12A C12 H12B . . 109.5 ?
C11 C12 H12C . . 109.5 ?
H12A C12 H12C . . 109.5 ?
H12B C12 H12C . . 109.5 ?
C14 C13 C10 . . 115.65(6) ?
C14 C13 H13A . . 108.4 ?
C10 C13 H13A . . 108.4 ?
C14 C13 H13B . . 108.4 ?
C10 C13 H13B . . 108.4 ?
H13A C13 H13B . . 107.4 ?
C16 C14 C15 . . 109.57(7) ?
C16 C14 C13 . . 113.42(7) ?
C15 C14 C13 . . 109.33(7) ?
C16 C14 H14A . . 108.1 ?
C15 C14 H14A . . 108.1 ?
C13 C14 H14A . . 108.1 ?
C14 C15 H15A . . 109.5 ?
C14 C15 H15B . . 109.5 ?
H15A C15 H15B . . 109.5 ?
C14 C15 H15C . . 109.5 ?
H15A C15 H15C . . 109.5 ?
H15B C15 H15C . . 109.5 ?
C14 C16 H16A . . 109.5 ?
C14 C16 H16B . . 109.5 ?
H16A C16 H16B . . 109.5 ?
C14 C16 H16C . . 109.5 ?
H16A C16 H16C . . 109.5 ?
H16B C16 H16C . . 109.5 ?
O4 C17 O5 . . 124.41(7) ?
O4 C17 C10 . . 125.85(7) ?
O5 C17 C10 . . 109.73(7) ?
O5 C18 H18A . . 109.5 ?
O5 C18 H18B . . 109.5 ?
H18A C18 H18B . . 109.5 ?
O5 C18 H18C . . 109.5 ?
H18A C18 H18C . . 109.5 ?
H18B C18 H18C . . 109.5 ?
N1 C19 H19A . . 109.5 ?
N1 C19 H19B . . 109.5 ?
H19A C19 H19B . . 109.5 ?
N1 C19 H19C . . 109.5 ?
H19A C19 H19C . . 109.5 ?
H19B C19 H19C . . 109.5 ?

loop_
_geom_bond_atom_site_label_1
_geom_bond_atom_site_label_2
_geom_bond_site_symmetry_2
_geom_bond_distance
_geom_bond_publ_flag
O1 C7 . 1.2178(10) ?
O2 C8 . 1.2133(10) ?
O3 C11 . 1.3675(10) ?
O3 C9 . 1.4365(9) ?
O4 C17 . 1.2033(10) ?
O5 C17 . 1.3431(10) ?
O5 C18 . 1.4424(11) ?
N1 C8 . 1.3875(10) ?
N1 C7 . 1.4016(11) ?
N1 C19 . 1.4711(11) ?
N2 C11 . 1.2694(10) ?
N2 C10 . 1.4608(10) ?
C1 C2 . 1.3948(11) ?
C1 C6 . 1.3958(11) ?
C1 C9 . 1.5062(11) ?
C2 C3 . 1.3904(12) ?
C2 H2A . 0.9300 ?
C3 C4 . 1.3925(12) ?
C3 H3A . 0.9300 ?
C4 C5 . 1.3886(12) ?
C4 H4A . 0.9300 ?
C5 C6 . 1.3976(11) ?
C5 H5A . 0.9300 ?
C6 C7 . 1.4833(12) ?
C8 C9 . 1.5284(11) ?
C9 C10 . 1.6262(11) ?
C10 C17 . 1.5295(11) ?
C10 C13 . 1.5462(11) ?
C11 C12 . 1.4859(11) ?
C12 H12A . 0.9600 ?
C12 H12B . 0.9600 ?
C12 H12C . 0.9600 ?
C13 C14 . 1.5422(11) ?
C13 H13A . 0.9700 ?
C13 H13B . 0.9700 ?
C14 C16 . 1.5268(12) ?
C14 C15 . 1.5270(12) ?
C14 H14A . 0.9800 ?
C15 H15A . 0.9600 ?
C15 H15B . 0.9600 ?
C15 H15C . 0.9600 ?
C16 H16A . 0.9600 ?
C16 H16B . 0.9600 ?
C16 H16C . 0.9600 ?
C18 H18A . 0.9600 ?
C18 H18B . 0.9600 ?
C18 H18C . 0.9600 ?
C19 H19A . 0.9600 ?
C19 H19B . 0.9600 ?
C19 H19C . 0.9600 ?

loop_
_geom_hbond_atom_site_label_D
_geom_hbond_atom_site_label_H
_geom_hbond_atom_site_label_A
_geom_hbond_site_symmetry_A
_geom_hbond_distance_DH
_geom_hbond_distance_HA
_geom_hbond_distance_DA
_geom_hbond_angle_DHA
_geom_hbond_publ_flag
C2 H2A O4 2_755 0.93 2.56 3.4353(11) 158 yes
C4 H4A O2 1_545 0.93 2.56 3.2878(11) 136 yes
C12 H12C O4 2_755 0.96 2.59 3.3600(11) 138 yes

loop_
_geom_torsion_atom_site_label_1
_geom_torsion_atom_site_label_2
_geom_torsion_atom_site_label_3
_geom_torsion_atom_site_label_4
_geom_torsion_site_symmetry_1
_geom_torsion_site_symmetry_2
_geom_torsion_site_symmetry_3
_geom_torsion_site_symmetry_4
_geom_torsion
_geom_torsion_publ_flag
C6 C1 C2 C3 . . . . -0.47(12) ?
C9 C1 C2 C3 . . . . 175.68(7) ?
C1 C2 C3 C4 . . . . -0.65(13) ?
C2 C3 C4 C5 . . . . 1.05(13) ?
C3 C4 C5 C6 . . . . -0.31(12) ?
C2 C1 C6 C5 . . . . 1.20(12) ?
C9 C1 C6 C5 . . . . -174.97(7) ?
C2 C1 C6 C7 . . . . -177.48(7) ?
C9 C1 C6 C7 . . . . 6.35(11) ?
C4 C5 C6 C1 . . . . -0.81(12) ?
C4 C5 C6 C7 . . . . 177.91(7) ?
C8 N1 C7 O1 . . . . 179.82(8) ?
C19 N1 C7 O1 . . . . -8.22(12) ?
C8 N1 C7 C6 . . . . -2.85(12) ?
C19 N1 C7 C6 . . . . 169.11(7) ?
C1 C6 C7 O1 . . . . -174.64(8) ?
C5 C6 C7 O1 . . . . 6.66(13) ?
C1 C6 C7 N1 . . . . 8.11(11) ?
C5 C6 C7 N1 . . . . -170.60(7) ?
C7 N1 C8 O2 . . . . 168.43(8) ?
C19 N1 C8 O2 . . . . -3.69(11) ?
C7 N1 C8 C9 . . . . -16.05(11) ?
C19 N1 C8 C9 . . . . 171.82(7) ?
C11 O3 C9 C1 . . . . -114.79(7) ?
C11 O3 C9 C8 . . . . 122.21(7) ?
C11 O3 C9 C10 . . . . 5.96(8) ?
C2 C1 C9 O3 . . . . 40.97(9) ?
C6 C1 C9 O3 . . . . -142.90(7) ?
C2 C1 C9 C8 . . . . 159.89(7) ?
C6 C1 C9 C8 . . . . -23.97(10) ?
C2 C1 C9 C10 . . . . -72.42(9) ?
C6 C1 C9 C10 . . . . 103.71(8) ?
O2 C8 C9 O3 . . . . -35.81(10) ?
N1 C8 C9 O3 . . . . 148.68(7) ?
O2 C8 C9 C1 . . . . -156.00(7) ?
N1 C8 C9 C1 . . . . 28.49(9) ?
O2 C8 C9 C10 . . . . 74.70(9) ?
N1 C8 C9 C10 . . . . -100.81(8) ?
C11 N2 C10 C17 . . . . 122.44(7) ?
C11 N2 C10 C13 . . . . -117.25(7) ?
C11 N2 C10 C9 . . . . 6.03(8) ?
O3 C9 C10 N2 . . . . -7.21(7) ?
C1 C9 C10 N2 . . . . 110.20(7) ?
C8 C9 C10 N2 . . . . -120.67(7) ?
O3 C9 C10 C17 . . . . -124.22(6) ?
C1 C9 C10 C17 . . . . -6.82(9) ?
C8 C9 C10 C17 . . . . 122.32(7) ?
O3 C9 C10 C13 . . . . 113.04(7) ?
C1 C9 C10 C13 . . . . -129.55(7) ?
C8 C9 C10 C13 . . . . -0.41(9) ?
C10 N2 C11 O3 . . . . -2.63(10) ?
C10 N2 C11 C12 . . . . 177.58(8) ?
C9 O3 C11 N2 . . . . -2.67(10) ?
C9 O3 C11 C12 . . . . 177.15(7) ?
N2 C10 C13 C14 . . . . -72.97(8) ?
C17 C10 C13 C14 . . . . 48.05(9) ?
C9 C10 C13 C14 . . . . 170.96(6) ?
C10 C13 C14 C16 . . . . 71.60(9) ?
C10 C13 C14 C15 . . . . -165.79(7) ?
C18 O5 C17 O4 . . . . -5.16(12) ?
C18 O5 C17 C10 . . . . 174.99(7) ?
N2 C10 C17 O4 . . . . -5.43(11) ?
C13 C10 C17 O4 . . . . -126.69(8) ?
C9 C10 C17 O4 . . . . 107.03(9) ?
N2 C10 C17 O5 . . . . 174.42(6) ?
C13 C10 C17 O5 . . . . 53.16(8) ?
C9 C10 C17 O5 . . . . -73.12(8) ?
